data_7211300
loop_
_publ_author_name
'He, Teng'
'Wu, Hui'
'Chen, Juner'
'Zhou, Wei'
'Wu, Guotao'
'Xiong, Zhitao'
'Zhang, Tao'
'Chen, Ping'

_publ_section_title
;
 Alkali and alkaline-earth metal borohydride hydrazinates: synthesis,
 structures and dehydrogenation.
;
_journal_issue 25
_journal_name_full 'Physical chemistry chemical physics : PCCP'
_journal_page_first 10487
_journal_page_last 10493
_journal_paper_doi 10.1039/c3cp51473k
_journal_volume 15
_journal_year 2013
_chemical_formula_sum 'B3 H16 Li3 N2'
_chemical_formula_weight 97.39
_space_group_IT_number 4
_symmetry_cell_setting monoclinic
_symmetry_space_group_name_Hall 'P 2yb'
_symmetry_space_group_name_H-M 'P 1 21 1'
_audit_creation_date 2011-07-07T14:14
_audit_creation_method 'from EXP file using GSAS2CIF'
_cell_angle_alpha 90.0
_cell_angle_beta 93.339(4)
_cell_angle_gamma 90.0
_cell_formula_units_Z 2
_cell_length_a 7.8984(7)
_cell_length_b 7.0663(6)
_cell_length_c 7.4985(6)
_cell_measurement_temperature 298
_cell_volume 417.80(6)
_computing_structure_refinement GSAS
_diffrn_ambient_temperature 298
_diffrn_measurement_device_type Bruker_D8
_diffrn_radiation_probe x-ray
_diffrn_radiation_type 'Cu K\a'
_diffrn_radiation_wavelength 1.5406
_diffrn_radiation_wavelength_wt 1.00
_exptl_absorpt_correction_T_max 1.00000
_exptl_absorpt_correction_T_min 1.00000
_pd_calc_method 'Rietveld Refinement'
_pd_meas_2theta_range_inc 0.026
_pd_meas_2theta_range_max 79.932
_pd_meas_2theta_range_min 10.018
_pd_meas_number_of_points 2690
_pd_phase_name 3LiB1N
_pd_proc_2theta_range_inc 0.026
_pd_proc_2theta_range_max 80.13389
_pd_proc_2theta_range_min 10.21989
_pd_proc_info_datetime 2011-07-07T14:14:26
_pd_proc_ls_peak_cutoff 0.01000
_pd_proc_ls_prof_R_factor 0.0264
_pd_proc_ls_prof_wR_expected 0.0304
_pd_proc_ls_prof_wR_factor 0.0347
_pd_proc_number_of_points 2690
_refine_ls_goodness_of_fit_all 1.15
_refine_ls_matrix_type full
_refine_ls_number_parameters 30
_refine_ls_number_restraints 0
_refine_ls_R_Fsqd_factor 0.11371
_refine_ls_shift/su_max 0.02
_refine_ls_shift/su_mean 0.01
_reflns_d_resolution_high 1.200
_reflns_d_resolution_low 7.885
_reflns_limit_h_max 6
_reflns_limit_h_min 0
_reflns_limit_k_max 6
_reflns_limit_k_min 0
_reflns_limit_l_max 6
_reflns_limit_l_min -6
_reflns_number_total 574
_cod_data_source_file c3cp51473k.cif
_cod_data_source_block 3LIB1N_publ
_cod_depositor_comments
;
The following automatic conversions were performed:

'_geom_bond_publ_flag' value 'N' changed to 'n' according to
/home/saulius/struct/CIF-dictionaries/cif_core.dic dictionary named
'cif_core.dic' version 2.4.2 from 2011-04-26 (106
times).

'_geom_angle_publ_flag' value 'N' changed to 'n' according
to /home/saulius/struct/CIF-dictionaries/cif_core.dic dictionary
named 'cif_core.dic' version 2.4.2 from 2011-04-26 (183 times).

Automatic conversion script
Id: cif_fix_values 1891 2012-01-12 08:04:46Z andrius 
;
_cod_original_cell_volume 417.80(10)
_cod_database_code 7211300
_gsas_exptl_extinct_corr_t_min 1.00000
_gsas_exptl_extinct_corr_t_max 1.00000

loop_
_symmetry_equiv_pos_site_id
_symmetry_equiv_pos_as_xyz
1 +x,+y,+z
2 -x,+y+1/2,-z

loop_
_atom_site_type_symbol
_atom_site_label
_atom_site_fract_x
_atom_site_fract_y
_atom_site_fract_z
_atom_site_occupancy
_atom_site_thermal_displace_type
_atom_site_U_iso_or_equiv
_atom_site_symmetry_multiplicity
B B1 0.2661(12) 0.5025(18) 0.8626(16) 1.0 Uiso 0.0205 2
H H1 0.1583(12) 0.5953(18) 0.9345(16) 1.0 Uiso 0.0205 2
H H2 0.3141(12) 0.5896(18) 0.7336(16) 1.0 Uiso 0.0205 2
H H3 0.2054(12) 0.3506(18) 0.8128(16) 1.0 Uiso 0.0205 2
H H4 0.3868(12) 0.4745(18) 0.9694(16) 1.0 Uiso 0.0205 2
B B2 0.0856(9) 0.3663(28) 0.3530(13) 1.0 Uiso 0.0205 2
H H5 0.0849(9) 0.4015(28) 0.5129(13) 1.0 Uiso 0.0205 2
H H6 0.0303(9) 0.5025(28) 0.2670(13) 1.0 Uiso 0.0205 2
H H7 -0.0038(9) 0.2279(28) 0.3186(13) 1.0 Uiso 0.0205 2
H H8 0.2310(9) 0.3332(28) 0.3134(13) 1.0 Uiso 0.0205 2
B B3 0.5595(12) 0.5212(16) 0.3836(14) 1.0 Uiso 0.0205 2
H H9 0.4914(12) 0.4985(16) 0.5247(14) 1.0 Uiso 0.0205 2
H H10 0.4829(12) 0.6428(16) 0.2948(14) 1.0 Uiso 0.0205 2
H H11 0.5570(12) 0.3721(16) 0.3002(14) 1.0 Uiso 0.0205 2
H H12 0.7066(12) 0.5716(16) 0.4147(14) 1.0 Uiso 0.0205 2
N N1 0.1860(6) 0.8618(7) 0.1890(7) 1.0 Uiso 0.03046 2
H H13 0.2345(15) 0.9202(11) 0.3070(7) 1.0 Uiso 0.03046 2
H H14 0.0571(7) 0.8853(12) 0.1827(14) 1.0 Uiso 0.03046 2
Li Li1 0.2403(24) 0.5655(5) 0.1793(23) 1.0 Uiso 0.0242 2
N N2 0.2573(7) 0.9648(10) 0.0418(8) 1.0 Uiso 0.03046 2
H H15 0.3875(6) 0.9597(20) 0.0599(11) 1.0 Uiso 0.03046 2
H H16 0.2226(16) 1.1048(8) 0.0514(14) 1.0 Uiso 0.03046 2
Li Li2 0.1822(20) 0.8618(25) -0.2193(7) 1.0 Uiso 0.0242 2
Li Li3 0.3263(22) 0.3327(29) 0.5809(28) 1.0 Uiso 0.0242 2

loop_
_atom_type_symbol
_atom_type_number_in_cell
_atom_type_scat_dispersion_real
_atom_type_scat_dispersion_imag
_atom_type_scat_Cromer_Mann_a1
_atom_type_scat_Cromer_Mann_a2
_atom_type_scat_Cromer_Mann_a3
_atom_type_scat_Cromer_Mann_a4
_atom_type_scat_Cromer_Mann_b1
_atom_type_scat_Cromer_Mann_b2
_atom_type_scat_Cromer_Mann_b3
_atom_type_scat_Cromer_Mann_b4
_atom_type_scat_Cromer_Mann_c
_atom_type_scat_source
B 6.0 0.000 0.000 2.05450 23.2185 1.33260 1.02100 1.09790 60.3498 0.70680 0.14030 -0.1932 International_Tables_Vol_C
H 32.0 0.000 0.000 0.49300 10.5109 0.32291 26.1257 0.14019 3.14236 0.04081 57.7997 0.00304 International_Tables_Vol_C
N 4.0 0.000 0.000 12.2126 0.00570 3.13220 9.89330 2.01250 28.9975 1.16630 0.58260 -11.529 International_Tables_Vol_C
Li 6.0 0.000 0.000 1.12820 3.95460 0.75080 1.05240 0.61750 85.3905 0.46530 168.261 0.03770 International_Tables_Vol_C

loop_
_geom_angle_atom_site_label_1
_geom_angle_atom_site_label_2
_geom_angle_atom_site_label_3
_geom_angle
_geom_angle_site_symmetry_1
_geom_angle_site_symmetry_3
_geom_angle_publ_flag
H1 B1 H2 109.5 1_555 1_555 n
H1 B1 H3 109.5 1_555 1_555 n
H1 B1 H4 109.5 1_555 1_555 n
H1 B1 Li1 51.2(4) 1_555 1_556 n
H1 B1 Li3 143.2(5) 1_555 1_555 n
H2 B1 H3 109.5 1_555 1_555 n
H2 B1 H4 109.5 1_555 1_555 n
H2 B1 Li1 136.49(34) 1_555 1_556 n
H2 B1 Li3 59.4(6) 1_555 1_555 n
H3 B1 H4 109.5 1_555 1_555 n
H3 B1 Li1 113.8(4) 1_555 1_556 n
H3 B1 Li3 54.0(6) 1_555 1_555 n
H4 B1 Li1 59.9(5) 1_555 1_556 n
H4 B1 Li3 107.2(5) 1_555 1_555 n
Li1 B1 Li3 160.5(7) 1_556 1_555 n
B1 H1 Li1 99.1(5) 1_555 1_556 n
B1 H1 Li2 98.2(4) 1_555 1_556 n
Li1 H1 Li2 123.7(6) 1_556 1_556 n
B1 H2 Li2 98.02(30) 1_555 1_556 n
B1 H2 Li3 91.3(7) 1_555 1_555 n
Li2 H2 Li3 148.2(7) 1_556 1_555 n
B1 H3 Li3 96.9(6) 1_555 1_555 n
B1 H4 Li1 89.9(5) 1_555 1_556 n
H5 B2 H6 109.5 1_555 1_555 n
H5 B2 H7 109.5 1_555 1_555 n
H5 B2 H8 109.5 1_555 1_555 n
H5 B2 Li1 117.2(14) 1_555 1_555 n
H5 B2 Li2 112.0(4) 1_555 2_545 n
H5 B2 Li3 52.8(5) 1_555 1_555 n
H6 B2 H7 109.5 1_555 1_555 n
H6 B2 H8 109.5 1_555 1_555 n
H6 B2 Li1 53.8(5) 1_555 1_555 n
H6 B2 Li2 59.2(5) 1_555 2_545 n
H6 B2 Li3 132.1(7) 1_555 1_555 n
H7 B2 H8 109.5 1_555 1_555 n
H7 B2 Li1 133.2(6) 1_555 1_555 n
H7 B2 Li2 52.4(6) 1_555 2_545 n
H7 B2 Li3 118.4(7) 1_555 1_555 n
H8 B2 Li1 56.5(11) 1_555 1_555 n
H8 B2 Li2 138.3(4) 1_555 2_545 n
H8 B2 Li3 57.3(5) 1_555 1_555 n
Li1 B2 Li2 105.5(8) 1_555 2_545 n
Li1 B2 Li3 92.1(9) 1_555 1_555 n
Li2 B2 Li3 161.4(8) 2_545 1_555 n
B2 H5 Li3 98.1(7) 1_555 1_555 n
B2 H6 Li1 94.3(6) 1_555 1_555 n
B2 H6 Li2 88.4(5) 1_555 2_545 n
Li1 H6 Li2 145.1(9) 1_555 2_545 n
B2 H7 Li2 95.4(7) 1_555 2_545 n
B2 H8 Li1 91.6(14) 1_555 1_555 n
B2 H8 Li3 93.3(5) 1_555 1_555 n
Li1 H8 Li3 118.5(12) 1_555 1_555 n
H9 B3 H10 109.5 1_555 1_555 n
H9 B3 H11 109.5 1_555 1_555 n
H9 B3 H12 109.5 1_555 1_555 n
H9 B3 Li3 101.9(7) 1_555 2_656 n
H10 B3 H11 109.5 1_555 1_555 n
H10 B3 H12 109.5 1_555 1_555 n
H10 B3 Li3 65.5(5) 1_555 2_656 n
H11 B3 H12 109.5 1_555 1_555 n
H11 B3 Li3 147.6(7) 1_555 2_656 n
H12 B3 Li3 50.4(5) 1_555 2_656 n
B3 H9 Li3 129.8(6) 1_555 1_555 n
B3 H10 Li1 116.5(9) 1_555 1_555 n
B3 H10 Li3 83.8(5) 1_555 2_656 n
Li1 H10 Li3 156.0(7) 1_555 2_656 n
B3 H11 Li2 100.6(5) 1_555 2_645 n
B3 H12 Li2 94.9(5) 1_555 2_645 n
B3 H12 Li3 99.1(6) 1_555 2_656 n
Li2 H12 Li3 135.2(11) 2_645 2_656 n
H13 N1 H14 107.0 1_555 1_555 n
H13 N1 Li1 110.9(7) 1_555 1_555 n
H13 N1 N2 108.0 1_555 1_555 n
H14 N1 Li1 110.8(7) 1_555 1_555 n
H14 N1 N2 108.0 1_555 1_555 n
Li1 N1 N2 112.0 1_555 1_555 n
B1 Li1 H1 29.77(23) 1_554 1_554 n
B1 Li1 H4 30.18(22) 1_554 1_554 n
B1 Li1 B2 120.9(8) 1_554 1_555 n
B1 Li1 H6 115.1(10) 1_554 1_555 n
B1 Li1 H8 111.1(8) 1_554 1_555 n
B1 Li1 H10 108.6(7) 1_554 1_555 n
B1 Li1 N1 103.9(4) 1_554 1_555 n
H1 Li1 H4 59.3(4) 1_554 1_554 n
H1 Li1 B2 116.4(10) 1_554 1_555 n
H1 Li1 H6 96.0(10) 1_554 1_555 n
H1 Li1 H8 124.8(10) 1_554 1_555 n
H1 Li1 H10 127.3(7) 1_554 1_555 n
H1 Li1 N1 82.4(5) 1_554 1_555 n
H4 Li1 B2 124.4(7) 1_554 1_555 n
H4 Li1 H6 136.5(11) 1_554 1_555 n
H4 Li1 H8 99.7(7) 1_554 1_555 n
H4 Li1 H10 82.0(7) 1_554 1_555 n
H4 Li1 N1 116.3(4) 1_554 1_555 n
B2 Li1 H6 32.0(7) 1_555 1_555 n
B2 Li1 H8 31.9(5) 1_555 1_555 n
B2 Li1 H10 114.8(8) 1_555 1_555 n
B2 Li1 N1 117.6(7) 1_555 1_555 n
H6 Li1 H8 63.5(5) 1_555 1_555 n
H6 Li1 H10 135.5(10) 1_555 1_555 n
H6 Li1 N1 92.1(8) 1_555 1_555 n
H8 Li1 H10 93.9(8) 1_555 1_555 n
H8 Li1 N1 143.3(8) 1_555 1_555 n
H10 Li1 N1 85.0(6) 1_555 1_555 n
N1 N2 H15 108.0 1_555 1_555 n
N1 N2 H16 108.0 1_555 1_555 n
N1 N2 Li2 115.0 1_555 1_555 n
H15 N2 H16 107.0 1_555 1_555 n
H15 N2 Li2 109.4(8) 1_555 1_555 n
H16 N2 Li2 109.2(9) 1_555 1_555 n
H1 Li2 H2 53.5(4) 1_554 1_554 n
H1 Li2 B2 97.7(7) 1_554 2_555 n
H1 Li2 H6 115.2(8) 1_554 2_555 n
H1 Li2 H7 71.6(8) 1_554 2_555 n
H1 Li2 H11 106.4(9) 1_554 2_655 n
H1 Li2 H12 157.9(9) 1_554 2_655 n
H1 Li2 N2 80.9(4) 1_554 1_555 n
H2 Li2 B2 111.8(7) 1_554 2_555 n
H2 Li2 H6 144.2(7) 1_554 2_555 n
H2 Li2 H7 81.0(7) 1_554 2_555 n
H2 Li2 H11 61.7(6) 1_554 2_655 n
H2 Li2 H12 104.9(6) 1_554 2_655 n
H2 Li2 N2 109.4(7) 1_554 1_555 n
B2 Li2 H6 32.36(21) 2_555 2_555 n
B2 Li2 H7 32.21(23) 2_555 2_555 n
B2 Li2 H11 137.84(35) 2_555 2_655 n
B2 Li2 H12 95.1(5) 2_555 2_655 n
B2 Li2 N2 126.6(8) 2_555 1_555 n
H6 Li2 H7 63.6(4) 2_555 2_555 n
H6 Li2 H11 137.9(8) 2_555 2_655 n
H6 Li2 H12 84.9(7) 2_555 2_655 n
H6 Li2 N2 100.5(8) 2_555 1_555 n
H7 Li2 H11 128.6(6) 2_555 2_655 n
H7 Li2 H12 113.0(4) 2_555 2_655 n
H7 Li2 N2 135.9(7) 2_555 1_555 n
H11 Li2 H12 53.01(29) 2_655 2_655 n
H11 Li2 N2 91.6(5) 2_655 1_555 n
H12 Li2 N2 105.6(5) 2_655 1_555 n
B1 Li3 H2 29.35(27) 1_555 1_555 n
B1 Li3 H3 29.12(28) 1_555 1_555 n
B1 Li3 B2 111.0(8) 1_555 1_555 n
B1 Li3 H5 82.7(8) 1_555 1_555 n
B1 Li3 H8 137.0(10) 1_555 1_555 n
B1 Li3 B3 115.9(10) 1_555 2_646 n
B1 Li3 H9 93.5(8) 1_555 1_555 n
B1 Li3 H10 95.4(9) 1_555 2_646 n
B1 Li3 H12 115.3(13) 1_555 2_646 n
H2 Li3 H3 57.0(5) 1_555 1_555 n
H2 Li3 B2 103.2(9) 1_555 1_555 n
H2 Li3 H5 81.9(9) 1_555 1_555 n
H2 Li3 H8 118.8(12) 1_555 1_555 n
H2 Li3 B3 138.3(10) 1_555 2_646 n
H2 Li3 H9 68.6(8) 1_555 1_555 n
H2 Li3 H10 110.0(9) 1_555 2_646 n
H2 Li3 H12 144.6(15) 1_555 2_646 n
H3 Li3 B2 101.7(8) 1_555 1_555 n
H3 Li3 H5 73.5(8) 1_555 1_555 n
H3 Li3 H8 130.9(9) 1_555 1_555 n
H3 Li3 B3 98.9(11) 1_555 2_646 n
H3 Li3 H9 122.4(10) 1_555 1_555 n
H3 Li3 H10 91.1(10) 1_555 2_646 n
H3 Li3 H12 88.5(12) 1_555 2_646 n
B2 Li3 H5 29.2(5) 1_555 1_555 n
B2 Li3 H8 29.38(21) 1_555 1_555 n
B2 Li3 B3 115.6(10) 1_555 2_646 n
B2 Li3 H9 107.9(11) 1_555 1_555 n
B2 Li3 H10 146.1(11) 1_555 2_646 n
B2 Li3 H12 90.3(9) 1_555 2_646 n
H5 Li3 H8 58.3(5) 1_555 1_555 n
H5 Li3 B3 126.8(12) 1_555 2_646 n
H5 Li3 H9 117.9(14) 1_555 1_555 n
H5 Li3 H10 151.6(15) 1_555 2_646 n
H5 Li3 H12 96.5(11) 1_555 2_646 n
H8 Li3 B3 102.7(10) 1_555 2_646 n
H8 Li3 H9 90.0(11) 1_555 1_555 n
H8 Li3 H10 127.5(12) 1_555 2_646 n
H8 Li3 H12 88.6(10) 1_555 2_646 n
B3 Li3 H9 110.4(9) 2_646 1_555 n
B3 Li3 H10 30.67(27) 2_646 2_646 n
B3 Li3 H12 30.44(32) 2_646 2_646 n
H9 Li3 H10 90.5(8) 1_555 2_646 n
H9 Li3 H12 138.1(12) 1_555 2_646 n
H10 Li3 H12 58.6(6) 2_646 2_646 n

loop_
_geom_bond_atom_site_label_1
_geom_bond_atom_site_label_2
_geom_bond_distance
_geom_bond_site_symmetry_2
_geom_bond_publ_flag
B1 H1 1.225 1_555 n
B1 H2 1.225 1_555 n
B1 H3 1.225 1_555 n
B1 H4 1.225 1_555 n
B1 Li1 2.437(16) 1_556 n
B1 Li2 2.686(17) 1_556 n
B1 Li3 2.499(21) 1_555 n
H1 B1 1.225 1_555 n
H1 Li1 1.922(17) 1_556 n
H1 Li2 2.222(14) 1_556 n
H2 B1 1.225 1_555 n
H2 Li2 2.225(18) 1_556 n
H2 Li3 2.151(19) 1_555 n
H3 B1 1.225 1_555 n
H3 Li3 2.036(24) 1_555 n
H4 B1 1.225 1_555 n
H4 Li1 2.108(15) 1_556 n
H4 H15 1.811(11) 2_646 n
B2 H5 1.225 1_555 n
B2 H6 1.225 1_555 n
B2 H7 1.225 1_555 n
B2 H8 1.225 1_555 n
B2 Li1 2.314(15) 1_555 n
B2 Li2 2.288(13) 2_545 n
B2 Li3 2.493(16) 1_555 n
H5 B2 1.225 1_555 n
H5 Li3 2.005(16) 1_555 n
H6 B2 1.225 1_555 n
H6 Li1 1.873(17) 1_555 n
H6 Li2 1.966(18) 2_545 n
H7 B2 1.225 1_555 n
H7 Li2 1.820(14) 2_545 n
H8 B2 1.225 1_555 n
H8 Li1 1.928(17) 1_555 n
H8 Li3 2.101(20) 1_555 n
B3 H9 1.225 1_555 n
B3 H10 1.225 1_555 n
B3 H11 1.225 1_555 n
B3 H12 1.225 1_555 n
B3 Li1 2.889(21) 1_555 n
B3 Li2 2.691(13) 2_645 n
B3 Li3 2.770(19) 1_555 n
B3 Li3 2.387(20) 2_656 n
H9 B3 1.225 1_555 n
H9 Li3 1.821(19) 1_555 n
H10 B3 1.225 1_555 n
H10 Li1 2.127(20) 1_555 n
H10 Li3 2.185(19) 2_656 n
H11 B3 1.225 1_555 n
H11 Li2 2.182(15) 2_645 n
H12 B3 1.225 1_555 n
H12 Li2 2.295(13) 2_645 n
H12 Li3 1.864(21) 2_656 n
N1 H13 1.03 1_555 n
N1 H14 1.03 1_555 n
N1 Li1 2.140 1_555 n
N1 N2 1.462 1_555 n
H13 N1 1.03 1_555 n
H13 Li1 2.685(10) 1_555 n
H14 N1 1.03 1_555 n
H14 Li1 2.683(12) 1_555 n
Li1 B1 2.437(16) 1_554 n
Li1 H1 1.922(17) 1_554 n
Li1 H4 2.108(15) 1_554 n
Li1 B2 2.314(15) 1_555 n
Li1 H6 1.873(17) 1_555 n
Li1 H8 1.928(17) 1_555 n
Li1 B3 2.889(21) 1_555 n
Li1 H10 2.127(20) 1_555 n
Li1 N1 2.14 1_555 n
Li1 H13 2.685(10) 1_555 n
Li1 H14 2.683(12) 1_555 n
Li1 Li3 3.464(22) 1_555 n
N2 N1 1.462 1_555 n
N2 H15 1.03 1_555 n
N2 H16 1.03 1_555 n
N2 Li2 2.14 1_555 n
H15 H4 1.811(11) 2_656 n
H15 N2 1.03 1_555 n
H15 Li2 2.665(14) 1_555 n
H16 N2 1.03 1_555 n
H16 Li2 2.663(17) 1_555 n
Li2 B1 2.686(17) 1_554 n
Li2 H1 2.222(14) 1_554 n
Li2 H2 2.225(18) 1_554 n
Li2 B2 2.288(13) 2_555 n
Li2 H6 1.966(18) 2_555 n
Li2 H7 1.820(14) 2_555 n
Li2 B3 2.691(13) 2_655 n
Li2 H11 2.182(15) 2_655 n
Li2 H12 2.295(13) 2_655 n
Li2 N2 2.14 1_555 n
Li2 H15 2.665(14) 1_555 n
Li2 H16 2.663(17) 1_555 n
Li3 B1 2.499(21) 1_555 n
Li3 H2 2.151(19) 1_555 n
Li3 H3 2.036(24) 1_555 n
Li3 B2 2.493(16) 1_555 n
Li3 H5 2.005(16) 1_555 n
Li3 H8 2.101(20) 1_555 n
Li3 B3 2.770(19) 1_555 n
Li3 B3 2.387(20) 2_646 n
Li3 H9 1.821(19) 1_555 n
Li3 H10 2.185(19) 2_646 n
Li3 H12 1.864(21) 2_646 n
Li3 Li1 3.464(22) 1_555 n
